data_4124754
loop_
_publ_author_name
'Nguyen, Nhung T. T.'
'Furukawa, Hiroyasu'
'G\'andara, Felipe'
'Trickett, Christopher A.'
'Jeong, Hyung Mo'
'Cordova, Kyle E.'
'Yaghi, Omar M.'

_publ_section_title
;
 Three-Dimensional Metal-Catecholate Frameworks and Their Ultrahigh Proton
 Conductivity.
;
_journal_issue 49
_journal_name_full 'Journal of the American Chemical Society'
_journal_page_first 15394
_journal_page_last 15397
_journal_paper_doi 10.1021/jacs.5b10999
_journal_volume 137
_journal_year 2015
_chemical_formula_moiety '0.25(C192 H240 Fe16 N24 O78.94 S6.94), C4 O0.57'
_chemical_formula_sum 'C52 H60 Fe4 N6 O20.33 S1.73'
_chemical_formula_weight 1373.20
_chemical_name_common Fe-CAT-420
_space_group_crystal_system cubic
_space_group_IT_number 205
_space_group_name_Hall '-P 2ac 2ab 3'
_space_group_name_H-M_alt 'P a -3'
_symmetry_space_group_name_Hall '-P 2ac 2ab 3'
_symmetry_space_group_name_H-M 'P a -3'
_atom_sites_solution_hydrogens geom
_atom_sites_solution_primary 'intrinsic phasing'
_atom_sites_solution_secondary difmap
_audit_creation_date 2015-09-15
_audit_creation_method
;
Olex2 1.2
(compiled 2015.01.26 svn.r3150 for OlexSys, GUI svn.r4998)
;
_cell_angle_alpha 90
_cell_angle_beta 90
_cell_angle_gamma 90
_cell_formula_units_Z 4
_cell_length_a 17.8048(5)
_cell_length_b 17.8048(5)
_cell_length_c 17.8048(5)
_cell_measurement_reflns_used 9878
_cell_measurement_temperature 100(2)
_cell_measurement_theta_max 28.765
_cell_measurement_theta_min 2.494
_cell_volume 5644.3(3)
_computing_cell_refinement 'SAINT V8.34A Bruker-AXS, Madison WI'
_computing_data_collection 'Bruker APEX2 Bruker-AXS, Madison WI'
_computing_data_reduction 'SAINT V8.34A Bruker-AXS, Madison WI'
_computing_molecular_graphics
;
Bruker SHELXTL Bruker-AXS, Madison WI
Diamond - Crystal and Molecular Structure Visualization
Crystal Impact - Dr. H. Putz & Dr. K. Brandenburg GbR, Kreuzherrenstr. 
102, 53227 Bonn, Germany
http://www.crystalimpact.com/diamond
and local programs
;
_computing_publication_material 'Bruker SHELXTL Bruker-AXS, Madison WI'
_computing_structure_refinement 'SHELXL-2014/7 (Sheldrick, 2013)'
_computing_structure_solution 'SHELXT 2014/4 Bruker-AXS, Madison WI'
_diffrn_ambient_temperature 100(2)
_diffrn_detector_area_resol_mean 10.42
_diffrn_measured_fraction_theta_full 1.000
_diffrn_measured_fraction_theta_max 0.998
_diffrn_measurement_device_type 'Bruker D8 with PHOTON 100 detector'
_diffrn_measurement_method '\f and \w shutterless scans'
_diffrn_radiation_monochromator 'silicon 111'
_diffrn_radiation_type synchrotron
_diffrn_radiation_wavelength 0.7749
_diffrn_reflns_av_R_equivalents 0.0705
_diffrn_reflns_av_unetI/netI 0.0204
_diffrn_reflns_Laue_measured_fraction_full 1.000
_diffrn_reflns_Laue_measured_fraction_max 0.998
_diffrn_reflns_limit_h_max 19
_diffrn_reflns_limit_h_min -22
_diffrn_reflns_limit_k_max 22
_diffrn_reflns_limit_k_min -21
_diffrn_reflns_limit_l_max 22
_diffrn_reflns_limit_l_min -22
_diffrn_reflns_number 56833
_diffrn_reflns_point_group_measured_fraction_full 1.000
_diffrn_reflns_point_group_measured_fraction_max 0.998
_diffrn_reflns_theta_full 27.706
_diffrn_reflns_theta_max 29.021
_diffrn_reflns_theta_min 2.160
_diffrn_source
;
Advanced Light Source, station 11.3.1
;
_exptl_absorpt_coefficient_mu 1.437
_exptl_absorpt_correction_T_max 0.993
_exptl_absorpt_correction_T_min 0.906
_exptl_absorpt_correction_type multi-scan
_exptl_absorpt_process_details
;
SADABS-2014/4 (Bruker,2014/4) was used for absorption correction.
wR2(int) was 0.1396 before and 0.0483 after correction.
The Ratio of minimum to maximum transmission is 0.9124.
The \l/2 correction factor is Not present.
;
_exptl_crystal_colour Black
_exptl_crystal_density_diffrn 1.616
_exptl_crystal_description Octahedral
_exptl_crystal_F_000 2833
_exptl_crystal_size_max 0.005
_exptl_crystal_size_mid 0.005
_exptl_crystal_size_min 0.005
_refine_diff_density_max 0.826
_refine_diff_density_min -1.118
_refine_diff_density_rms 0.124
_refine_ls_extinction_method none
_refine_ls_goodness_of_fit_ref 1.062
_refine_ls_hydrogen_treatment constr
_refine_ls_matrix_type full
_refine_ls_number_parameters 162
_refine_ls_number_reflns 1944
_refine_ls_number_restraints 16
_refine_ls_restrained_S_all 1.080
_refine_ls_R_factor_all 0.0808
_refine_ls_R_factor_gt 0.0662
_refine_ls_shift/su_max 0.000
_refine_ls_shift/su_mean 0.000
_refine_ls_structure_factor_coef Fsqd
_refine_ls_weighting_details 'w=1/[\s^2^(Fo^2^)+(0.1014P)^2^+23.4252P] where P=(Fo^2^+2Fc^2^)/3'
_refine_ls_weighting_scheme calc
_refine_ls_wR_factor_gt 0.1800
_refine_ls_wR_factor_ref 0.1929
_reflns_Friedel_coverage 0.000
_reflns_number_gt 1578
_reflns_number_total 1944
_reflns_threshold_expression 'I > 2\s(I)'
_cod_data_source_file ja5b10999_si_002.cif
_cod_data_source_block cat-420
_cod_depositor_comments 'Adding full bibliography for 4124754.cif.'
_cod_original_cell_volume 5644.3(5)
_cod_database_code 4124754
_shelxl_version_number 2014/6
_shelx_space_group_comment
;
The symmetry employed for this shelxl refinement is uniquely defined
by the following loop, which should always be used as a source of
symmetry information in preference to the above space-group names.
They are only intended as comments.
;
_shelx_estimated_absorpt_t_max 0.993
_shelx_estimated_absorpt_t_min 0.993
_olex2_refinement_description
;
1. Fixed Uiso
 At 1.2 times of:
  All C(H) groups, All N(H,H,H,H) groups
 At 1.5 times of:
  All C(H,H,H) groups
2. Restrained distances
 C8A-N1
 1.45 with sigma of 0.02
3. Rigid body (RIGU) restrains
 N1, C7, C8B, C8A
 with sigma for 1-2 distances of 0.004 and sigma for 1-3 distances of 0.004
4. Others
 Sof(S1)=Sof(O5)=FVAR(1)
 Fixed Sof: O3(0.5) O4(0.5) H1AA(0.5) H1AB(0.5) H1BC(0.5) H1BD(0.5) C8B(0.5)
 H8BA(0.5) H8BB(0.5) H8BC(0.5) C4AA(0.5) C8A(0.5) H8AA(0.5) H8AB(0.5) H8AC(0.5)
5.a Secondary CH2 refined with riding coordinates:
 N1(H1AA,H1AB), N1(H1BC,H1BD)
5.b Me refined with riding coordinates:
 C7(H7A,H7B,H7C), C8B(H8BA,H8BB,H8BC), C8A(H8AA,H8AB,H8AC)
5.c Aromatic/amide H refined with riding coordinates:
 C3(H3), C6(H6)
;

loop_
_space_group_symop_operation_xyz
'x, y, z'
'-x+1/2, -y, z+1/2'
'-x, y+1/2, -z+1/2'
'x+1/2, -y+1/2, -z'
'z, x, y'
'z+1/2, -x+1/2, -y'
'-z+1/2, -x, y+1/2'
'-z, x+1/2, -y+1/2'
'y, z, x'
'-y, z+1/2, -x+1/2'
'y+1/2, -z+1/2, -x'
'-y+1/2, -z, x+1/2'
'-x, -y, -z'
'x-1/2, y, -z-1/2'
'x, -y-1/2, z-1/2'
'-x-1/2, y-1/2, z'
'-z, -x, -y'
'-z-1/2, x-1/2, y'
'z-1/2, x, -y-1/2'
'z, -x-1/2, y-1/2'
'-y, -z, -x'
'y, -z-1/2, x-1/2'
'-y-1/2, z-1/2, x'
'y-1/2, z, -x-1/2'

loop_
_atom_site_label
_atom_site_type_symbol
_atom_site_fract_x
_atom_site_fract_y
_atom_site_fract_z
_atom_site_U_iso_or_equiv
_atom_site_adp_type
_atom_site_occupancy
_atom_site_site_symmetry_order
_atom_site_calc_flag
_atom_site_refinement_flags_posn
_atom_site_refinement_flags_adp
_atom_site_refinement_flags_occupancy
_atom_site_disorder_assembly
_atom_site_disorder_group
Fe1 Fe 0.16756(3) 0.33244(3) 0.66756(3) 0.0215(3) Uani 1 3 d S T P . .
Fe2 Fe 0.07385(4) 0.42615(4) 0.57385(4) 0.0387(4) Uani 1 3 d S T P . .
O1 O 0.26327(16) 0.29289(16) 0.62666(16) 0.0246(7) Uani 1 1 d . . . . .
O2 O 0.19218(16) 0.41758(16) 0.59307(16) 0.0236(6) Uani 1 1 d . . . . .
S1 S 0.0563(2) 0.4775(2) 0.4058(2) 0.0285(14) Uani 0.289(6) 1 d . . . . .
C3 C 0.2663(2) 0.4354(2) 0.4813(2) 0.0229(9) Uani 1 1 d . . . . .
H3 H 0.2374 0.4780 0.4672 0.027 Uiso 1 1 calc R . . . .
C1 C 0.2872(2) 0.3304(2) 0.5648(2) 0.0234(9) Uani 1 1 d . . . . .
C5 C 0.3697(2) 0.3496(2) 0.4563(2) 0.0221(8) Uani 1 1 d . . . . .
C6 C 0.3474(2) 0.3084(2) 0.5219(2) 0.0234(8) Uani 1 1 d . . . . .
H6 H 0.3749 0.2648 0.5359 0.028 Uiso 1 1 calc R . . . .
C2 C 0.2472(2) 0.3964(2) 0.5456(2) 0.0220(8) Uani 1 1 d . . . . .
C4 C 0.3281(2) 0.4132(2) 0.4357(2) 0.0223(9) Uani 1 1 d . . . . .
O3 O 0.0956(5) 0.4618(8) 0.4643(5) 0.069(3) Uani 0.5 1 d . . . A 1
O4 O 0.0653(7) 0.4171(6) 0.4474(8) 0.080(4) Uani 0.5 1 d . . . A 2
O5 O 0.0972(7) 0.4542(7) 0.3392(6) 0.037(3) Uani 0.289(6) 1 d . . . A .
N1 N 0.7746(6) 0.3608(5) 0.3833(6) 0.129(4) Uani 1 1 d D U . . .
H1AA H 0.8177 0.3776 0.4049 0.155 Uiso 0.5 1 calc R . . B -1
H1AB H 0.7769 0.3099 0.3798 0.155 Uiso 0.5 1 calc R . . B -1
H1BC H 0.7274 0.3569 0.4026 0.155 Uiso 0.5 1 calc R . . C 1
H1BD H 0.7905 0.3130 0.3750 0.155 Uiso 0.5 1 calc R . . C 1
C7 C 0.7651(7) 0.3942(6) 0.3086(8) 0.148(5) Uani 1 1 d . U . . .
H7A H 0.7307 0.3633 0.2789 0.223 Uiso 1 1 calc R . . . .
H7B H 0.7445 0.4450 0.3137 0.223 Uiso 1 1 calc R . . . .
H7C H 0.8140 0.3967 0.2833 0.223 Uiso 1 1 calc R . . . .
C8B C 0.7042(15) 0.3851(12) 0.4320(16) 0.134(7) Uani 0.5 1 d . U . D -1
H8BA H 0.7086 0.3637 0.4825 0.200 Uiso 0.5 1 calc R . . D -1
H8BB H 0.7024 0.4400 0.4354 0.200 Uiso 0.5 1 calc R . . D -1
H8BC H 0.6582 0.3666 0.4081 0.200 Uiso 0.5 1 calc R . . D -1
C5AA C 0.5000 0.5000 0.5000 0.128(10) Uiso 1 6 d S T P . .
C4AA C 0.557(2) 0.467(3) 0.483(4) 0.169(14) Uiso 0.5 1 d . . . . .
C8A C 0.819(2) 0.3877(15) 0.442(2) 0.227(19) Uani 0.5 1 d D U . D 1
H8AA H 0.8143 0.3541 0.4849 0.340 Uiso 0.5 1 calc R . . D 1
H8AB H 0.8712 0.3899 0.4253 0.340 Uiso 0.5 1 calc R . . D 1
H8AC H 0.8017 0.4382 0.4556 0.340 Uiso 0.5 1 calc R . . D 1
O8 O 0.614(5) 0.404(5) 0.500(5) 0.11(4) Uiso 0.10(2) 1 d . . . E 2

loop_
_atom_site_aniso_label
_atom_site_aniso_U_11
_atom_site_aniso_U_22
_atom_site_aniso_U_33
_atom_site_aniso_U_23
_atom_site_aniso_U_13
_atom_site_aniso_U_12
Fe1 0.0215(3) 0.0215(3) 0.0215(3) -0.0003(2) 0.0003(2) -0.0003(2)
Fe2 0.0387(4) 0.0387(4) 0.0387(4) 0.0085(3) -0.0085(3) 0.0085(3)
O1 0.0240(15) 0.0248(15) 0.0250(15) 0.0048(12) 0.0025(11) 0.0022(12)
O2 0.0229(14) 0.0228(14) 0.0250(15) 0.0006(11) 0.0022(12) 0.0022(11)
S1 0.034(2) 0.033(2) 0.019(2) 0.0019(14) -0.0003(15) 0.0086(15)
C3 0.023(2) 0.0204(19) 0.025(2) 0.0020(15) 0.0018(16) 0.0024(15)
C1 0.024(2) 0.025(2) 0.0212(19) 0.0016(16) 0.0001(16) -0.0023(16)
C5 0.0205(19) 0.024(2) 0.0219(19) -0.0013(16) -0.0002(15) 0.0000(16)
C6 0.023(2) 0.023(2) 0.025(2) 0.0014(16) -0.0011(16) 0.0006(16)
C2 0.0207(19) 0.0228(19) 0.0227(19) -0.0030(16) 0.0004(16) -0.0022(15)
C4 0.022(2) 0.024(2) 0.0212(19) -0.0010(16) 0.0010(15) -0.0019(15)
O3 0.037(5) 0.126(10) 0.042(5) -0.042(6) -0.017(4) 0.027(6)
O4 0.095(9) 0.055(6) 0.089(9) 0.031(6) 0.053(7) 0.021(6)
O5 0.043(7) 0.053(7) 0.015(5) -0.007(5) -0.004(5) 0.018(6)
N1 0.145(8) 0.069(5) 0.173(9) 0.056(5) -0.078(6) -0.046(5)
C7 0.138(9) 0.119(8) 0.189(9) 0.102(7) -0.061(7) -0.068(7)
C8B 0.143(12) 0.087(12) 0.171(14) 0.000(10) -0.063(10) -0.068(10)
C8A 0.33(4) 0.086(15) 0.27(2) 0.035(16) -0.18(3) -0.03(2)

loop_
_atom_type_symbol
_atom_type_description
_atom_type_scat_dispersion_real
_atom_type_scat_dispersion_imag
_atom_type_scat_source
C C 0.0040 0.0020 'Calculated using XDISP in WinGX (Farrugia, 1999)'
H H 0.0000 0.0000 'Calculated using XDISP in WinGX (Farrugia, 1999)'
Fe Fe 0.3550 0.9930 'Calculated using XDISP in WinGX (Farrugia, 1999)'
N N 0.0080 0.0040 'Calculated using XDISP in WinGX (Farrugia, 1999)'
O O 0.0130 0.0070 'Calculated using XDISP in WinGX (Farrugia, 1999)'
S S 0.1246 0.1234 'Calculated using XDISP in WinGX (Farrugia, 1999)'

loop_
_geom_angle_atom_site_label_1
_geom_angle_atom_site_label_2
_geom_angle_atom_site_label_3
_geom_angle
_geom_angle_site_symmetry_1
_geom_angle_site_symmetry_3
O1 Fe1 Fe2 119.30(8) 6_456 .
O1 Fe1 Fe2 119.30(8) . .
O1 Fe1 Fe2 119.30(8) 12_565 .
O1 Fe1 O1 98.10(11) 12_565 6_456
O1 Fe1 O1 98.10(11) 6_456 .
O1 Fe1 O1 98.10(11) 12_565 .
O1 Fe1 O2 80.92(11) 6_456 6_456
O1 Fe1 O2 159.85(12) 6_456 .
O1 Fe1 O2 101.97(12) 12_565 .
O1 Fe1 O2 101.97(12) 6_456 12_565
O1 Fe1 O2 159.85(12) . 12_565
O1 Fe1 O2 101.97(12) . 6_456
O1 Fe1 O2 159.85(12) 12_565 6_456
O1 Fe1 O2 80.92(11) 12_565 12_565
O1 Fe1 O2 80.91(11) . .
O2 Fe1 Fe2 47.68(8) 6_456 .
O2 Fe1 Fe2 47.68(8) 12_565 .
O2 Fe1 Fe2 47.68(8) . .
O2 Fe1 O2 79.63(13) 6_456 12_565
O2 Fe1 O2 79.64(13) 12_565 .
O2 Fe1 O2 79.63(13) 6_456 .
O2 Fe2 Fe1 45.42(8) 6_456 .
O2 Fe2 Fe1 45.42(8) 12_565 .
O2 Fe2 Fe1 45.42(8) . .
O2 Fe2 O2 76.17(12) 12_565 .
O2 Fe2 O2 76.17(12) 12_565 6_456
O2 Fe2 O2 76.17(12) 6_456 .
O2 Fe2 O4 102.7(3) 12_565 12_565
O2 Fe2 O4 102.7(3) 6_456 6_456
O2 Fe2 O4 90.6(3) 6_456 .
O2 Fe2 O4 166.7(3) 6_456 12_565
O2 Fe2 O4 166.7(3) 12_565 .
O2 Fe2 O4 90.6(3) . 12_565
O2 Fe2 O4 102.7(3) . .
O2 Fe2 O4 90.6(3) 12_565 6_456
O2 Fe2 O4 166.7(3) . 6_456
O3 Fe2 Fe1 127.5(2) 6_456 .
O3 Fe2 Fe1 127.5(3) 12_565 .
O3 Fe2 Fe1 127.5(3) . .
O3 Fe2 O2 89.4(2) . .
O3 Fe2 O2 89.4(2) 6_456 6_456
O3 Fe2 O2 109.7(4) 6_456 12_565
O3 Fe2 O2 162.8(3) 6_456 .
O3 Fe2 O2 162.8(3) . 12_565
O3 Fe2 O2 109.7(4) 12_565 .
O3 Fe2 O2 162.8(3) 12_565 6_456
O3 Fe2 O2 89.4(2) 12_565 12_565
O3 Fe2 O2 109.7(4) . 6_456
O3 Fe2 O3 86.9(4) . 6_456
O3 Fe2 O3 86.9(4) 6_456 12_565
O3 Fe2 O3 86.9(4) . 12_565
O4 Fe2 Fe1 124.9(3) 6_456 .
O4 Fe2 Fe1 124.9(3) . .
O4 Fe2 Fe1 124.9(3) 12_565 .
O4 Fe2 O4 90.5(4) 12_565 .
O4 Fe2 O4 90.5(4) 6_456 .
O4 Fe2 O4 90.5(4) 12_565 6_456
C1 O1 Fe1 113.2(2) . .
Fe1 O2 Fe2 86.90(11) . .
C2 O2 Fe1 110.6(2) . .
C2 O2 Fe2 129.4(3) . .
O3 S1 O3 121.4(8) . 24_556
O3 S1 O5 109.1(7) . .
O5 S1 O3 116.5(7) . 24_556
O5 S1 O4 114.0(8) . 18_665
C2 C3 H3 119.2 . .
C2 C3 C4 121.5(4) . .
C4 C3 H3 119.2 . .
O1 C1 C6 123.8(4) . .
O1 C1 C2 116.6(4) . .
C6 C1 C2 119.6(4) . .
C6 C5 C4 121.2(4) . 5
C4 C5 C6 118.7(4) . .
C4 C5 C4 120.0(4) . 5
C1 C6 C5 121.5(4) . .
C1 C6 H6 119.3 . .
C5 C6 H6 119.3 . .
O2 C2 C3 123.9(4) . .
O2 C2 C1 116.4(4) . .
C3 C2 C1 119.7(4) . .
C3 C4 C5 121.2(4) . 9
C5 C4 C3 118.9(4) . .
C5 C4 C5 120.0(4) . 9
S1 O3 Fe2 136.3(7) . .
S1 O3 Fe2 99.8(4) 18_665 .
S1 O3 S1 83.6(7) . 18_665
S1 O4 Fe2 96.7(5) 24_556 .
S1 O5 C8A 87.1(14) . 12_564
H1AA N1 H1AB 108.5 . .
H1AA N1 H1BC 130.2 . .
H1AA N1 H1BD 96.5 . .
H1AB N1 H1BC 89.5 . .
H1AB N1 H1BD 16.6 . .
H1BC N1 H1BD 106.1 . .
C7 N1 H1AA 110.3 . .
C7 N1 H1AB 110.3 . .
C7 N1 H1BC 105.5 . .
C7 N1 H1BD 105.5 . .
C7 N1 C8B 107.2(13) . .
C8B N1 H1AA 110.3 . .
C8B N1 H1AB 110.3 . .
C8B N1 H1BC 23.7 . .
C8B N1 H1BD 126.3 . .
C8A N1 H1AA 24.7 . .
C8A N1 H1AB 111.7 . .
C8A N1 H1BC 105.5 . .
C8A N1 H1BD 105.5 . .
C8A N1 C7 127.1(17) . .
C8A N1 C8B 87(2) . .
N1 C7 H7A 109.5 . .
N1 C7 H7B 109.5 . .
N1 C7 H7C 109.5 . .
H7A C7 H7B 109.5 . .
H7A C7 H7C 109.5 . .
H7B C7 H7C 109.5 . .
N1 C8B H8BA 109.5 . .
N1 C8B H8BB 109.5 . .
N1 C8B H8BC 109.5 . .
H8BA C8B H8BB 109.5 . .
H8BA C8B H8BC 109.5 . .
H8BB C8B H8BC 109.5 . .
C4AA C5AA C4AA 60.3(4) 17_666 .
C4AA C5AA C4AA 60.3(4) 5 13_666
C4AA C5AA C4AA 119.7(4) 21_666 13_666
C4AA C5AA C4AA 179.999(14) 13_666 .
C4AA C5AA C4AA 119.7(4) 9 .
C4AA C5AA C4AA 60.3(4) 9 17_666
C4AA C5AA C4AA 119.7(4) 17_666 13_666
C4AA C5AA C4AA 60.3(4) 21_666 5
C4AA C5AA C4AA 60.3(4) 21_666 .
C4AA C5AA C4AA 119.7(4) 9 5
C4AA C5AA C4AA 180(5) 17_666 5
C4AA C5AA C4AA 119.7(4) 5 .
C4AA C5AA C4AA 180.000(14) 21_666 9
C4AA C5AA C4AA 119.7(4) 21_666 17_666
C4AA C5AA C4AA 60.3(4) 9 13_666
C5AA C4AA C4AA 59.9(2) . 21_666
C5AA C4AA C4AA 59.8(2) . 17_666
C5AA C4AA O8 149(7) . .
C4AA C4AA C4AA 118.8(16) 21_666 17_666
C4AA C4AA O8 151(7) 21_666 .
C4AA C4AA O8 90(7) 17_666 .
N1 C8A H8AA 109.5 . .
N1 C8A H8AB 109.5 . .
N1 C8A H8AC 109.5 . .
H8AA C8A H8AB 109.5 . .
H8AA C8A H8AC 109.5 . .
H8AB C8A H8AC 109.5 . .

loop_
_geom_bond_atom_site_label_1
_geom_bond_atom_site_label_2
_geom_bond_distance
_geom_bond_site_symmetry_2
Fe1 Fe2 2.8899(15) .
Fe1 O1 1.982(3) 12_565
Fe1 O1 1.982(3) 6_456
Fe1 O1 1.982(3) .
Fe1 O2 2.061(3) 12_565
Fe1 O2 2.061(3) 6_456
Fe1 O2 2.061(3) .
Fe2 O2 2.140(3) .
Fe2 O2 2.140(3) 6_456
Fe2 O2 2.140(3) 12_565
Fe2 O3 2.087(12) 12_565
Fe2 O3 2.087(12) 6_456
Fe2 O3 2.086(12) .
Fe2 O4 2.263(15) 12_565
Fe2 O4 2.263(15) .
Fe2 O4 2.263(15) 6_456
O1 C1 1.356(5) .
O2 C2 1.348(5) .
S1 O3 1.698(15) 24_556
S1 O3 1.286(10) .
S1 O4 1.578(14) 18_665
S1 O5 1.453(11) .
C3 H3 0.9500 .
C3 C2 1.380(6) .
C3 C4 1.424(6) .
C1 C6 1.375(6) .
C1 C2 1.416(6) .
C5 C6 1.434(6) .
C5 C4 1.403(6) .
C5 C4 1.455(6) 5
C6 H6 0.9500 .
C4 C5 1.455(6) 9
O3 S1 1.698(15) 18_665
O4 S1 1.578(14) 24_556
O5 C8A 1.91(3) 12_564
N1 H1AA 0.9100 .
N1 H1AB 0.9100 .
N1 H1BC 0.9100 .
N1 H1BD 0.9100 .
N1 C7 1.467(13) .
N1 C8B 1.58(3) .
N1 C8A 1.386(17) .
C7 H7A 0.9800 .
C7 H7B 0.9800 .
C7 H7C 0.9800 .
C8B H8BA 0.9800 .
C8B H8BB 0.9800 .
C8B H8BC 0.9800 .
C5AA C4AA 1.21(3) 5
C5AA C4AA 1.21(3) 17_666
C5AA C4AA 1.21(3) 9
C5AA C4AA 1.21(3) .
C5AA C4AA 1.21(3) 21_666
C5AA C4AA 1.21(3) 13_666
C4AA C4AA 1.21(3) 21_666
C4AA C4AA 1.21(3) 17_666
C4AA O8 1.54(9) .
C8A H8AA 0.9800 .
C8A H8AB 0.9800 .
C8A H8AC 0.9800 .

loop_
_geom_torsion_atom_site_label_1
_geom_torsion_atom_site_label_2
_geom_torsion_atom_site_label_3
_geom_torsion_atom_site_label_4
_geom_torsion
_geom_torsion_site_symmetry_1
_geom_torsion_site_symmetry_4
Fe1 O1 C1 C6 -172.7(3) . .
Fe1 O1 C1 C2 8.3(4) . .
Fe1 O2 C2 C3 167.6(3) . .
Fe1 O2 C2 C1 -13.0(4) . .
Fe2 O2 C2 C3 64.0(5) . .
Fe2 O2 C2 C1 -116.6(4) . .
O1 C1 C6 C5 179.1(4) . .
O1 C1 C2 O2 3.7(5) . .
O1 C1 C2 C3 -177.0(4) . .
C6 C1 C2 O2 -175.5(4) . .
C6 C1 C2 C3 3.9(6) . .
C6 C5 C4 C3 1.2(6) . .
C6 C5 C4 C5 179.7(3) . 9
C2 C3 C4 C5 -177.6(4) . 9
C2 C3 C4 C5 0.9(6) . .
C2 C1 C6 C5 -1.8(6) . .
C4 C3 C2 O2 175.8(4) . .
C4 C3 C2 C1 -3.5(6) . .
C4 C5 C6 C1 177.0(4) 5 .
C4 C5 C6 C1 -0.8(6) . .
C4 C5 C4 C3 -176.5(3) 5 .
C4 C5 C4 C5 2.0(8) 5 9
O3 S1 O3 Fe2 -4.9(14) 24_556 .
O3 S1 O3 S1 -102.4(4) 24_556 18_665
O3 S1 O5 C8A 109.1(12) 24_556 12_564
O3 S1 O5 C8A -108.9(14) . 12_564
O5 S1 O3 Fe2 -144.7(11) . .
O5 S1 O3 S1 117.8(7) . 18_665
C4AA C5AA C4AA C4AA -169(7) 21_666 17_666
C4AA C5AA C4AA C4AA 180.000(13) 5 17_666
C4AA C5AA C4AA C4AA 11(7) 9 17_666
C4AA C5AA C4AA C4AA 169(7) 17_666 21_666
C4AA C5AA C4AA C4AA 180.000(10) 9 21_666
C4AA C5AA C4AA C4AA -11(7) 5 21_666
C4AA C5AA C4AA O8 -179(13) 21_666 .
C4AA C5AA C4AA O8 -9(7) 17_666 .
C4AA C5AA C4AA O8 171(7) 5 .
C4AA C5AA C4AA O8 1(13) 9 .
